data_7007907
loop_
_publ_author_name
'Chow, Cheuk-Fai'
'Lam, Michael H. W.'
'Sui, Hongyan'
'Wong, Wai-Yeung'

_publ_section_title
;
 Design and synthesis of heterobimetallic donor-acceptor
 chemodosimetric ensembles for the detection of sulfhydryl-containing
 amino acids and peptides.
;
_journal_issue 3
_journal_name_full 'Dalton transactions (Cambridge, England : 2003)'
_journal_page_first 475
_journal_page_last 484
_journal_paper_doi 10.1039/b410974k
_journal_year 2005
_chemical_formula_sum 'C28.5 H33 Cl11 N6 O3 Os Pt2 S2'
_chemical_formula_weight 1542.06
_chemical_name_systematic
;
?
;
_space_group_IT_number 2
_symmetry_cell_setting triclinic
_symmetry_space_group_name_Hall '-P 1'
_symmetry_space_group_name_H-M 'P -1'
_atom_sites_solution_hydrogens geom
_atom_sites_solution_primary direct
_atom_sites_solution_secondary difmap
_audit_creation_method SHELXL-97
_cell_angle_alpha 74.104(3)
_cell_angle_beta 69.098(3)
_cell_angle_gamma 75.846(3)
_cell_formula_units_Z 2
_cell_length_a 13.344(2)
_cell_length_b 13.804(2)
_cell_length_c 15.468(3)
_cell_measurement_temperature 273(2)
_cell_volume 2525.5(7)
_computing_data_reduction SAINT
_computing_structure_refinement 'SHELXL-97 (Sheldrick, 1997)'
_computing_structure_solution 'SHELXS-97 (Sheldrick, 1990)'
_diffrn_ambient_temperature 273(2)
_diffrn_measured_fraction_theta_full 0.973
_diffrn_measured_fraction_theta_max 0.973
_diffrn_measurement_device_type 'Smart CCD'
_diffrn_radiation_monochromator graphite
_diffrn_radiation_source 'fine-focus sealed tube'
_diffrn_radiation_type MoK\a
_diffrn_radiation_wavelength 0.71073
_diffrn_reflns_av_R_equivalents 0.1000
_diffrn_reflns_av_sigmaI/netI 0.2537
_diffrn_reflns_limit_h_max 15
_diffrn_reflns_limit_h_min -15
_diffrn_reflns_limit_k_max 16
_diffrn_reflns_limit_k_min -8
_diffrn_reflns_limit_l_max 18
_diffrn_reflns_limit_l_min -17
_diffrn_reflns_number 12177
_diffrn_reflns_theta_full 25.00
_diffrn_reflns_theta_max 25.00
_diffrn_reflns_theta_min 2.33
_exptl_absorpt_coefficient_mu 8.734
_exptl_absorpt_correction_T_max 1.0000
_exptl_absorpt_correction_T_min 0.5419
_exptl_absorpt_correction_type SADABS
_exptl_crystal_colour brown
_exptl_crystal_density_diffrn 2.028
_exptl_crystal_density_method 'not measured'
_exptl_crystal_description plate
_exptl_crystal_F_000 1442
_exptl_crystal_size_max 0.20
_exptl_crystal_size_mid 0.09
_exptl_crystal_size_min 0.06
_refine_diff_density_max 2.386
_refine_diff_density_min -1.898
_refine_diff_density_rms 0.250
_refine_ls_extinction_method none
_refine_ls_goodness_of_fit_ref 0.872
_refine_ls_hydrogen_treatment mixed
_refine_ls_matrix_type full
_refine_ls_number_parameters 461
_refine_ls_number_reflns 8654
_refine_ls_number_restraints 9
_refine_ls_restrained_S_all 0.871
_refine_ls_R_factor_all 0.2001
_refine_ls_R_factor_gt 0.0751
_refine_ls_shift/su_max 0.007
_refine_ls_shift/su_mean 0.004
_refine_ls_structure_factor_coef Fsqd
_refine_ls_weighting_details 'calc w=1/[\s^2^(Fo^2^)+(0.0665P)^2^+0.0000P] where P=(Fo^2^+2Fc^2^)/3'
_refine_ls_weighting_scheme calc
_refine_ls_wR_factor_gt 0.1505
_refine_ls_wR_factor_ref 0.1934
_reflns_number_gt 3486
_reflns_number_total 8654
_reflns_threshold_expression >2sigma(I)
_cod_data_source_file b410974k.txt
_cod_data_source_block wy0906wm
_cod_depositor_comments
;
The following automatic conversions were performed:
'_symmetry_cell_setting' value 'Triclinic' changed to 'triclinic'
according to '/home/saulius/struct/CIF-dictionaries/cif_core.dic'
dictionary named 'cif_core.dic' version 2.4.1 from 2010-06-29.

Automatic conversion script
Id: cif_fix_enum 1527 2010-12-29 10:47:43Z saulius 
;
_cod_original_cell_volume 2525.4(7)
_cod_original_sg_symbol_H-M P-1
_cod_original_formula_sum 'C28.50 H33 Cl11 N6 O3 Os Pt2 S2'
_cod_database_code 7007907

loop_
_symmetry_equiv_pos_as_xyz
'x, y, z'
'-x, -y, -z'

loop_
_atom_site_label
_atom_site_type_symbol
_atom_site_fract_x
_atom_site_fract_y
_atom_site_fract_z
_atom_site_U_iso_or_equiv
_atom_site_adp_type
_atom_site_occupancy
_atom_site_symmetry_multiplicity
_atom_site_calc_flag
_atom_site_refinement_flags
_atom_site_disorder_assembly
_atom_site_disorder_group
C1 C 0.2545(14) 0.4300(13) 0.1585(13) 0.077(6) Uani 1 1 d . . .
H1A H 0.2088 0.4253 0.2206 0.092 Uiso 1 1 calc R . .
C2 C 0.2142(15) 0.4943(14) 0.0815(13) 0.094(6) Uani 1 1 d . . .
H2A H 0.1443 0.5316 0.0931 0.113 Uiso 1 1 calc R . .
C3 C 0.2839(18) 0.4966(16) -0.0074(14) 0.099(7) Uani 1 1 d . . .
H3A H 0.2596 0.5359 -0.0576 0.119 Uiso 1 1 calc R . .
C4 C 0.390(2) 0.4436(18) -0.0277(14) 0.109(9) Uani 1 1 d . . .
H4A H 0.4347 0.4450 -0.0897 0.131 Uiso 1 1 calc R . .
C5 C 0.4263(14) 0.3881(13) 0.0490(12) 0.059(5) Uiso 1 1 d . . .
C6 C 0.5277(13) 0.3250(11) 0.0378(10) 0.059(5) Uani 1 1 d . . .
C7 C 0.6090(17) 0.3166(16) -0.0496(13) 0.095(7) Uani 1 1 d . . .
H7A H 0.5908 0.3473 -0.1047 0.114 Uiso 1 1 calc R . .
C8 C 0.7095(16) 0.2675(15) -0.0578(14) 0.086(7) Uani 1 1 d . . .
H8A H 0.7621 0.2709 -0.1169 0.103 Uiso 1 1 calc R . .
C9 C 0.7352(15) 0.2111(14) 0.0228(12) 0.077(7) Uani 1 1 d . . .
H9A H 0.8026 0.1703 0.0198 0.092 Uiso 1 1 calc R . .
C10 C 0.6488(14) 0.2196(11) 0.1144(11) 0.062(6) Uani 1 1 d . . .
H10A H 0.6648 0.1875 0.1703 0.074 Uiso 1 1 calc R . .
C11 C 0.5710(13) 0.1886(12) 0.3647(11) 0.055(5) Uani 1 1 d . . .
H11A H 0.5761 0.2554 0.3620 0.066 Uiso 1 1 calc R . .
C12 C 0.6313(14) 0.1120(14) 0.4092(12) 0.073(6) Uani 1 1 d . . .
H12A H 0.6712 0.1270 0.4411 0.088 Uiso 1 1 calc R . .
C13 C 0.6346(14) 0.0116(15) 0.4078(13) 0.080(7) Uani 1 1 d . . .
H13A H 0.6818 -0.0409 0.4325 0.097 Uiso 1 1 calc R . .
C14 C 0.5655(13) -0.0086(13) 0.3685(11) 0.061(6) Uani 1 1 d . . .
H14A H 0.5625 -0.0754 0.3692 0.073 Uiso 1 1 calc R . .
C15 C 0.4999(13) 0.0738(12) 0.3276(11) 0.052(5) Uani 1 1 d . . .
C16 C 0.4237(11) 0.0633(11) 0.2838(10) 0.040(4) Uani 1 1 d . . .
C17 C 0.4015(13) -0.0313(12) 0.2831(11) 0.054(5) Uani 1 1 d . . .
H17A H 0.4385 -0.0919 0.3095 0.065 Uiso 1 1 calc R . .
C18 C 0.3270(15) -0.0334(13) 0.2443(12) 0.073(6) Uani 1 1 d . . .
H18A H 0.3084 -0.0952 0.2473 0.088 Uiso 1 1 calc R . .
C19 C 0.2788(14) 0.0557(13) 0.2006(11) 0.063(5) Uani 1 1 d . . .
H19A H 0.2270 0.0568 0.1729 0.075 Uiso 1 1 calc R . .
C20 C 0.3096(15) 0.1427(11) 0.1993(11) 0.066(6) Uani 1 1 d . . .
H20A H 0.2777 0.2039 0.1690 0.079 Uiso 1 1 calc R . .
C21 C 0.2883(13) 0.2985(10) 0.3465(10) 0.054(4) Uani 1 1 d . . .
C22 C 0.4708(14) 0.3964(12) 0.2628(10) 0.053(5) Uani 1 1 d . . .
C23 C -0.1933(15) 0.2708(16) 0.5477(14) 0.092(8) Uani 1 1 d . . .
H23A H -0.2651 0.2679 0.5917 0.138 Uiso 1 1 calc R . .
H23B H -0.1624 0.2057 0.5304 0.138 Uiso 1 1 calc R . .
H23C H -0.1971 0.3221 0.4922 0.138 Uiso 1 1 calc R . .
C24 C -0.1789(17) 0.4315(16) 0.6127(15) 0.121(9) Uani 1 1 d . . .
H24A H -0.2509 0.4295 0.6566 0.182 Uiso 1 1 calc R . .
H24B H -0.1832 0.4712 0.5522 0.182 Uiso 1 1 calc R . .
H24C H -0.1384 0.4620 0.6355 0.182 Uiso 1 1 calc R . .
C25 C 0.6314(19) 0.6288(16) 0.4704(11) 0.122(9) Uani 1 1 d . . .
H25A H 0.6668 0.6753 0.4809 0.183 Uiso 1 1 calc R . .
H25B H 0.6663 0.5600 0.4876 0.183 Uiso 1 1 calc R . .
H25C H 0.5564 0.6363 0.5084 0.183 Uiso 1 1 calc R . .
C26 C 0.7823(14) 0.6334(13) 0.2994(15) 0.089(7) Uani 1 1 d . . .
H26A H 0.8145 0.6780 0.3160 0.134 Uiso 1 1 calc R . .
H26B H 0.7992 0.6467 0.2319 0.134 Uiso 1 1 calc R . .
H26C H 0.8108 0.5637 0.3216 0.134 Uiso 1 1 calc R . .
C27 C 0.6262(9) 0.8479(8) 0.0940(10) 0.101(8) Uani 1 1 d D . .
H27A H 0.5939 0.8197 0.1613 0.121 Uiso 1 1 calc R . .
C28 C 0.0167(9) 0.0908(9) 0.8250(11) 0.108(10) Uani 1 1 d D . .
H28A H 0.0029 0.1213 0.7643 0.130 Uiso 1 1 calc R . .
C29 C 0.9633(14) 0.3200(12) 0.166(4) 0.38(7) Uiso 0.50 1 d PD . .
H29A H 1.0213 0.2903 0.1168 0.461 Uiso 0.50 1 calc PR . .
H29B H 0.9840 0.3017 0.2232 0.461 Uiso 0.50 1 calc PR . .
Cl1 Cl 0.1356(4) 0.1962(4) 0.6029(4) 0.0820(18) Uani 1 1 d . . .
Cl2 Cl -0.0145(5) 0.4224(5) 0.3856(4) 0.105(2) Uani 1 1 d . . .
Cl3 Cl 0.4503(4) 0.6880(3) 0.2569(3) 0.0678(15) Uani 1 1 d . . .
Cl4 Cl 0.6672(5) 0.4123(4) 0.3798(5) 0.125(2) Uani 1 1 d . . .
Cl5 Cl 0.7423(7) 0.7628(6) 0.0490(5) 0.152(3) Uani 1 1 d D . .
Cl6 Cl 0.5302(5) 0.8656(4) 0.0379(4) 0.108(2) Uani 1 1 d D . .
Cl7 Cl 0.6598(6) 0.9657(5) 0.0835(5) 0.144(3) Uani 1 1 d D . .
Cl8 Cl -0.0812(6) 0.0164(6) 0.8985(5) 0.147(3) Uani 1 1 d D . .
Cl9 Cl 0.0195(7) 0.1860(7) 0.8783(6) 0.193(4) Uani 1 1 d D . .
Cl10 Cl 0.1460(7) 0.0172(9) 0.8070(6) 0.220(6) Uani 1 1 d D . .
Cl11 Cl 0.9326(13) 0.4551(9) 0.1294(14) 0.202(8) Uiso 0.50 1 d PD . .
Cl12 Cl 0.8384(11) 0.2796(10) 0.1868(11) 0.164(6) Uiso 0.50 1 d PD . .
N1 N 0.3571(11) 0.3773(10) 0.1410(9) 0.058(4) Uani 1 1 d . . .
N2 N 0.5503(9) 0.2709(9) 0.1195(8) 0.038(3) Uiso 1 1 d . . .
N3 N 0.5051(9) 0.1738(9) 0.3250(8) 0.041(3) Uani 1 1 d . . .
N4 N 0.3824(12) 0.1467(10) 0.2382(9) 0.059(4) Uani 1 1 d . . .
N5 N 0.1993(12) 0.3052(10) 0.4093(9) 0.060(5) Uani 1 1 d . . .
N6 N 0.4984(10) 0.4623(10) 0.2764(8) 0.047(4) Uiso 1 1 d . . .
O1 O -0.1211(11) 0.2237(14) 0.6904(11) 0.130(8) Uani 1 1 d . . .
O2 O 0.6043(10) 0.7666(7) 0.3243(9) 0.084(4) Uani 1 1 d . . .
O3 O 0.1208(13) 1.0240(12) 0.4570(10) 0.121(6) Uiso 1 1 d . . .
Os1 Os 0.42244(5) 0.28369(5) 0.24321(4) 0.04042(18) Uani 1 1 d . . .
Pt1 Pt 0.05460(6) 0.30827(5) 0.49939(5) 0.0558(2) Uani 1 1 d . . .
Pt2 Pt 0.56306(6) 0.55427(5) 0.31617(4) 0.0485(2) Uani 1 1 d . . .
S1 S -0.1106(4) 0.3018(4) 0.6009(3) 0.0731(18) Uani 1 1 d . . .
S2 S 0.6402(4) 0.6552(3) 0.3521(3) 0.0647(14) Uani 1 1 d . . .

loop_
_atom_site_aniso_label
_atom_site_aniso_U_11
_atom_site_aniso_U_22
_atom_site_aniso_U_33
_atom_site_aniso_U_23
_atom_site_aniso_U_13
_atom_site_aniso_U_12
C1 0.087(12) 0.087(11) 0.089(11) -0.034(9) -0.035(10) -0.044(11)
C2 0.126(11) 0.074(12) 0.141(13) 0.028(10) -0.118(10) -0.060(10)
C3 0.162(17) 0.097(15) 0.073(12) 0.008(11) -0.066(12) -0.070(14)
C4 0.17(2) 0.118(18) 0.063(12) -0.003(12) -0.043(14) -0.071(17)
C6 0.062(10) 0.072(9) 0.060(9) -0.037(7) 0.007(8) -0.055(8)
C7 0.154(16) 0.103(15) 0.060(11) 0.016(10) -0.056(11) -0.081(14)
C8 0.088(13) 0.092(13) 0.094(14) -0.023(11) -0.018(12) -0.057(12)
C9 0.052(11) 0.085(12) 0.084(12) -0.043(10) 0.026(10) -0.037(10)
C10 0.112(13) 0.035(8) 0.045(9) 0.002(7) -0.014(9) -0.052(9)
C11 0.059(11) 0.034(9) 0.068(10) -0.009(8) -0.025(9) 0.009(9)
C12 0.045(10) 0.092(13) 0.094(12) -0.047(10) -0.028(9) 0.010(11)
C13 0.056(11) 0.068(13) 0.109(14) -0.010(11) -0.049(10) 0.032(11)
C14 0.038(10) 0.053(10) 0.083(11) -0.032(9) -0.013(9) 0.017(9)
C15 0.035(9) 0.042(9) 0.063(10) -0.013(8) 0.003(8) 0.000(8)
C16 0.021(8) 0.058(9) 0.047(8) -0.021(7) -0.005(7) -0.012(8)
C17 0.065(11) 0.034(9) 0.067(10) -0.006(8) -0.026(9) -0.009(9)
C18 0.122(13) 0.052(9) 0.079(11) -0.010(8) -0.054(10) -0.045(10)
C19 0.066(10) 0.080(11) 0.070(10) -0.026(8) -0.032(9) -0.033(10)
C20 0.107(14) 0.031(8) 0.077(10) -0.031(7) -0.052(10) 0.014(9)
C21 0.116(11) 0.007(6) 0.072(9) 0.018(6) -0.079(8) -0.024(8)
C22 0.080(11) 0.052(8) 0.037(8) -0.013(7) -0.011(8) -0.036(9)
C23 0.074(13) 0.102(15) 0.108(15) -0.023(12) -0.026(12) -0.030(13)
C24 0.104(17) 0.116(16) 0.137(18) -0.055(14) 0.025(15) -0.068(14)
C25 0.24(2) 0.117(15) 0.054(10) -0.029(10) -0.073(12) -0.048(17)
C26 0.078(13) 0.028(9) 0.168(18) -0.015(10) -0.056(13) 0.003(10)
C27 0.15(2) 0.082(12) 0.087(13) -0.037(10) -0.031(14) -0.032(14)
C28 0.082(15) 0.14(2) 0.087(15) -0.004(15) -0.027(13) -0.009(16)
Cl1 0.079(3) 0.080(3) 0.083(3) -0.001(3) -0.033(3) -0.012(3)
Cl2 0.086(4) 0.118(5) 0.091(4) 0.020(4) -0.037(3) -0.011(4)
Cl3 0.084(3) 0.042(2) 0.087(3) -0.010(2) -0.043(3) -0.008(2)
Cl4 0.185(5) 0.034(3) 0.210(5) -0.002(3) -0.148(4) -0.012(3)
Cl5 0.199(7) 0.129(6) 0.130(5) -0.038(4) -0.066(5) 0.003(6)
Cl6 0.156(5) 0.091(4) 0.096(4) -0.014(3) -0.043(4) -0.052(4)
Cl7 0.171(5) 0.140(4) 0.153(5) -0.052(4) -0.020(5) -0.106(4)
Cl8 0.144(5) 0.186(6) 0.137(5) -0.059(4) -0.018(5) -0.082(5)
Cl9 0.196(8) 0.249(9) 0.170(7) -0.063(6) -0.035(6) -0.111(7)
Cl10 0.152(7) 0.301(14) 0.144(7) 0.013(8) -0.048(6) 0.011(9)
N1 0.057(8) 0.061(7) 0.071(8) -0.034(6) -0.011(7) -0.031(7)
N3 0.038(7) 0.056(7) 0.049(6) -0.038(5) -0.012(6) -0.012(6)
N4 0.076(10) 0.058(8) 0.044(7) -0.027(6) 0.004(7) -0.030(8)
N5 0.091(10) 0.034(7) 0.051(8) -0.002(6) -0.035(7) 0.007(8)
O1 0.067(9) 0.152(15) 0.116(12) 0.056(11) -0.023(9) -0.026(10)
O2 0.137(9) 0.019(5) 0.131(9) 0.003(6) -0.089(8) -0.025(6)
Os1 0.0522(4) 0.0355(3) 0.0403(3) -0.0141(2) -0.0149(3) -0.0114(3)
Pt1 0.0498(4) 0.0535(4) 0.0614(4) -0.0153(3) -0.0138(4) -0.0051(4)
Pt2 0.0674(4) 0.0380(3) 0.0554(4) -0.0117(3) -0.0308(3) -0.0159(3)
S1 0.059(3) 0.076(3) 0.068(3) -0.013(3) -0.015(3) 0.008(3)
S2 0.089(3) 0.046(2) 0.085(3) -0.013(2) -0.054(2) -0.016(2)

loop_
_atom_type_symbol
_atom_type_description
_atom_type_scat_dispersion_real
_atom_type_scat_dispersion_imag
_atom_type_scat_source
C C 0.0033 0.0016 'International Tables Vol C Tables 4.2.6.8 and 6.1.1.4'
H H 0.0000 0.0000 'International Tables Vol C Tables 4.2.6.8 and 6.1.1.4'
N N 0.0061 0.0033 'International Tables Vol C Tables 4.2.6.8 and 6.1.1.4'
O O 0.0106 0.0060 'International Tables Vol C Tables 4.2.6.8 and 6.1.1.4'
S S 0.1246 0.1234 'International Tables Vol C Tables 4.2.6.8 and 6.1.1.4'
Cl Cl 0.1484 0.1585 'International Tables Vol C Tables 4.2.6.8 and 6.1.1.4'
Os Os -1.2165 7.6030 'International Tables Vol C Tables 4.2.6.8 and 6.1.1.4'
Pt Pt -1.7033 8.3905 'International Tables Vol C Tables 4.2.6.8 and 6.1.1.4'

loop_
_geom_angle_atom_site_label_1
_geom_angle_atom_site_label_2
_geom_angle_atom_site_label_3
_geom_angle
_geom_angle_site_symmetry_1
_geom_angle_site_symmetry_3
_geom_angle_publ_flag
N1 C1 C2 121.2(16) . . ?
C3 C2 C1 116.6(17) . . ?
C2 C3 C4 124(2) . . ?
C3 C4 C5 117.3(18) . . ?
N1 C5 C6 114.6(15) . . ?
N1 C5 C4 121.7(16) . . ?
C6 C5 C4 122.7(16) . . ?
N2 C6 C5 116.3(13) . . ?
N2 C6 C7 118.3(15) . . ?
C5 C6 C7 125.3(16) . . ?
C8 C7 C6 124.0(19) . . ?
C7 C8 C9 119.1(18) . . ?
C8 C9 C10 116.1(17) . . ?
N2 C10 C9 122.5(15) . . ?
N3 C11 C12 123.5(17) . . ?
C11 C12 C13 120.7(19) . . ?
C14 C13 C12 118.0(16) . . ?
C13 C14 C15 118.7(17) . . ?
N3 C15 C14 121.0(17) . . ?
N3 C15 C16 114.7(13) . . ?
C14 C15 C16 124.3(16) . . ?
N4 C16 C17 120.3(16) . . ?
N4 C16 C15 115.5(15) . . ?
C17 C16 C15 124.0(14) . . ?
C18 C17 C16 119.8(15) . . ?
C17 C18 C19 119.4(17) . . ?
C20 C19 C18 117.0(18) . . ?
N4 C20 C19 124.7(15) . . ?
N5 C21 Os1 175.5(15) . . ?
N6 C22 Os1 178.5(13) . . ?
Cl6 C27 Cl7 109.0(7) . . ?
Cl6 C27 Cl5 112.1(8) . . ?
Cl7 C27 Cl5 110.7(7) . . ?
Cl8 C28 Cl10 110.2(8) . . ?
Cl8 C28 Cl9 110.9(8) . . ?
Cl10 C28 Cl9 104.9(9) . . ?
Cl12 C29 Cl11 102.8(11) . . ?
C1 N1 C5 119.2(15) . . ?
C1 N1 Os1 124.7(11) . . ?
C5 N1 Os1 116.0(11) . . ?
C10 N2 C6 119.4(12) . . ?
C10 N2 Os1 125.7(10) . . ?
C6 N2 Os1 114.9(9) . . ?
C11 N3 C15 117.8(13) . . ?
C11 N3 Os1 126.7(10) . . ?
C15 N3 Os1 115.0(11) . . ?
C16 N4 C20 118.4(15) . . ?
C16 N4 Os1 117.0(13) . . ?
C20 N4 Os1 124.2(10) . . ?
C21 N5 Pt1 173.5(15) . . ?
C22 N6 Pt2 168.2(13) . . ?
C21 Os1 C22 92.0(6) . . ?
C21 Os1 N1 94.6(5) . . ?
C22 Os1 N1 92.6(6) . . ?
C21 Os1 N3 94.6(5) . . ?
C22 Os1 N3 93.7(6) . . ?
N1 Os1 N3 168.7(4) . . ?
C21 Os1 N2 170.9(6) . . ?
C22 Os1 N2 93.1(5) . . ?
N1 Os1 N2 77.6(5) . . ?
N3 Os1 N2 92.7(4) . . ?
C21 Os1 N4 87.8(5) . . ?
C22 Os1 N4 170.7(6) . . ?
N1 Os1 N4 96.6(5) . . ?
N3 Os1 N4 77.1(5) . . ?
N2 Os1 N4 88.5(5) . . ?
N5 Pt1 S1 176.2(4) . . ?
N5 Pt1 Cl1 85.9(4) . . ?
S1 Pt1 Cl1 93.16(18) . . ?
N5 Pt1 Cl2 89.7(4) . . ?
S1 Pt1 Cl2 91.26(19) . . ?
Cl1 Pt1 Cl2 175.58(19) . . ?
N6 Pt2 S2 176.9(3) . . ?
N6 Pt2 Cl3 87.3(4) . . ?
S2 Pt2 Cl3 92.70(18) . . ?
N6 Pt2 Cl4 89.5(4) . . ?
S2 Pt2 Cl4 90.7(2) . . ?
Cl3 Pt2 Cl4 175.9(2) . . ?
O1 S1 C23 104.1(11) . . ?
O1 S1 C24 116.3(10) . . ?
C23 S1 C24 99.4(11) . . ?
O1 S1 Pt1 117.1(6) . . ?
C23 S1 Pt1 109.3(6) . . ?
C24 S1 Pt1 108.8(7) . . ?
O2 S2 C25 107.5(9) . . ?
O2 S2 C26 106.2(8) . . ?
C25 S2 C26 100.6(11) . . ?
O2 S2 Pt2 116.4(6) . . ?
C25 S2 Pt2 114.0(8) . . ?
C26 S2 Pt2 110.7(7) . . ?

loop_
_geom_bond_atom_site_label_1
_geom_bond_atom_site_label_2
_geom_bond_distance
_geom_bond_site_symmetry_2
_geom_bond_publ_flag
C1 N1 1.35(2) . ?
C1 C2 1.46(2) . ?
C2 C3 1.36(2) . ?
C3 C4 1.39(3) . ?
C4 C5 1.40(3) . ?
C5 N1 1.383(19) . ?
C5 C6 1.40(2) . ?
C6 N2 1.375(19) . ?
C6 C7 1.41(2) . ?
C7 C8 1.32(3) . ?
C8 C9 1.39(3) . ?
C9 C10 1.49(2) . ?
C10 N2 1.32(2) . ?
C11 N3 1.32(2) . ?
C11 C12 1.35(2) . ?
C12 C13 1.38(3) . ?
C13 C14 1.38(3) . ?
C14 C15 1.41(2) . ?
C15 N3 1.388(19) . ?
C15 C16 1.46(2) . ?
C16 N4 1.285(18) . ?
C16 C17 1.41(2) . ?
C17 C18 1.34(2) . ?
C18 C19 1.36(2) . ?
C19 C20 1.35(2) . ?
C20 N4 1.33(2) . ?
C21 N5 1.239(19) . ?
C21 Os1 1.938(16) . ?
C22 N6 1.16(2) . ?
C22 Os1 1.953(17) . ?
C23 S1 1.77(2) . ?
C24 S1 1.83(2) . ?
C25 S2 1.732(17) . ?
C26 S2 1.762(18) . ?
C27 Cl6 1.726(13) . ?
C27 Cl7 1.742(12) . ?
C27 Cl5 1.746(11) . ?
C28 Cl8 1.736(12) . ?
C28 Cl10 1.744(12) . ?
C28 Cl9 1.747(14) . ?
C29 Cl12 1.778(17) . ?
C29 Cl11 1.783(16) . ?
Cl1 Pt1 2.277(5) . ?
Cl2 Pt1 2.315(6) . ?
Cl3 Pt2 2.283(4) . ?
Cl4 Pt2 2.309(5) . ?
N1 Os1 2.060(14) . ?
N2 Os1 2.076(11) . ?
N3 Os1 2.061(12) . ?
N4 Os1 2.114(14) . ?
N5 Pt1 1.935(14) . ?
N6 Pt2 2.018(15) . ?
O1 S1 1.489(15) . ?
O2 S2 1.484(11) . ?
Pt1 S1 2.210(5) . ?
Pt2 S2 2.200(5) . ?
